data_7238542
loop_
_publ_author_name
'Yang, Guang-Sheng'
'Li, Mei-Na'
'Li, Shun-Li'
'Lan, Ya-Qian'
'He, Wen-Wen'
'Wang, Xin-Long'
'Qin, Jun-Sheng'
'Su, Zhong-Min'

_publ_section_title
;
 Controllable synthesis of microporous, nanotubular and mesocage-like
 metal--organic frameworks by adjusting the reactant ratio and modulated
 luminescence properties of Alq3@MOF composites
;
_journal_issue 34
_journal_name_full 'Journal of Materials Chemistry'
_journal_page_first 17947
_journal_paper_doi 10.1039/c2jm32990e
_journal_volume 22
_journal_year 2012
_chemical_formula_moiety 'C22 H35 Cl2 N15 O4 Zn2'
_chemical_formula_sum 'C22 H35 Cl2 N15 O4 Zn2'
_chemical_formula_weight 775.29
_space_group_IT_number 167
_space_group_name_Hall '-R 3 2"c'
_space_group_name_H-M_alt 'R -3 c :H'
_symmetry_cell_setting hexagonal
_symmetry_space_group_name_H-M 'R -3 c :H'
_atom_sites_solution_hydrogens geom
_atom_sites_solution_primary direct
_atom_sites_solution_secondary difmap
_audit_creation_method SHELXL-97
_cell_angle_alpha 90.00
_cell_angle_beta 90.00
_cell_angle_gamma 120.00
_cell_formula_units_Z 18
_cell_length_a 28.993(3)
_cell_length_b 28.993(3)
_cell_length_c 21.958(3)
_cell_measurement_temperature 293(2)
_cell_measurement_theta_max 30.85
_cell_measurement_theta_min 1.52
_cell_volume 15985(3)
_computing_cell_refinement 'SAINT (Bruker, 1999)'
_computing_data_collection 'SMART (Bruker, 1997)'
_computing_data_reduction SAINT
_computing_structure_refinement 'SHELXL-97 (Sheldrick, 1997)'
_computing_structure_solution 'SHELXS-97 (Sheldrick, 1997)'
_diffrn_ambient_temperature 293(2)
_diffrn_measured_fraction_theta_full 1.000
_diffrn_measured_fraction_theta_max 0.999
_diffrn_radiation_monochromator graphite
_diffrn_radiation_source 'fine-focus sealed tube'
_diffrn_radiation_type MoK\a
_diffrn_radiation_wavelength 0.71073
_diffrn_reflns_av_R_equivalents 0.1107
_diffrn_reflns_av_sigmaI/netI 0.0713
_diffrn_reflns_limit_h_max 34
_diffrn_reflns_limit_h_min -33
_diffrn_reflns_limit_k_max 24
_diffrn_reflns_limit_k_min -34
_diffrn_reflns_limit_l_max 26
_diffrn_reflns_limit_l_min -25
_diffrn_reflns_number 26637
_diffrn_reflns_theta_full 25.00
_diffrn_reflns_theta_max 25.18
_diffrn_reflns_theta_min 1.40
_exptl_absorpt_coefficient_mu 1.551
_exptl_absorpt_correction_T_max 0.9321
_exptl_absorpt_correction_T_min 0.9153
_exptl_absorpt_process_details 'SADABS (Sheldrick, 1996)'
_exptl_crystal_density_diffrn 1.450
_exptl_crystal_density_method 'not measured'
_exptl_crystal_F_000 7164
_exptl_crystal_size_max 0.35
_exptl_crystal_size_mid 0.15
_exptl_crystal_size_min 0.13
_refine_diff_density_max 0.715
_refine_diff_density_min -0.830
_refine_diff_density_rms 0.114
_refine_ls_extinction_method none
_refine_ls_goodness_of_fit_ref 1.090
_refine_ls_hydrogen_treatment constr
_refine_ls_matrix_type full
_refine_ls_number_parameters 111
_refine_ls_number_reflns 3207
_refine_ls_number_restraints 0
_refine_ls_restrained_S_all 1.090
_refine_ls_R_factor_all 0.1032
_refine_ls_R_factor_gt 0.0643
_refine_ls_shift/su_max 0.001
_refine_ls_shift/su_mean 0.000
_refine_ls_structure_factor_coef Fsqd
_refine_ls_weighting_details 'calc w=1/[\s^2^(Fo^2^)+(0.1184P)^2^+0.0000P] where P=(Fo^2^+2Fc^2^)/3'
_refine_ls_weighting_scheme calc
_refine_ls_wR_factor_gt 0.2026
_refine_ls_wR_factor_ref 0.2220
_reflns_number_gt 1993
_reflns_number_total 3207
_reflns_threshold_expression >2sigma(I)
_cod_data_source_file c2jm32990e.txt
_cod_data_source_block IFMC-8
_cod_original_sg_symbol_H-M R-3c
_cod_database_code 7238542

loop_
_symmetry_equiv_pos_as_xyz
'x, y, z'
'-y, x-y, z'
'-x+y, -x, z'
'y, x, -z+1/2'
'x-y, -y, -z+1/2'
'-x, -x+y, -z+1/2'
'x+2/3, y+1/3, z+1/3'
'-y+2/3, x-y+1/3, z+1/3'
'-x+y+2/3, -x+1/3, z+1/3'
'y+2/3, x+1/3, -z+5/6'
'x-y+2/3, -y+1/3, -z+5/6'
'-x+2/3, -x+y+1/3, -z+5/6'
'x+1/3, y+2/3, z+2/3'
'-y+1/3, x-y+2/3, z+2/3'
'-x+y+1/3, -x+2/3, z+2/3'
'y+1/3, x+2/3, -z+7/6'
'x-y+1/3, -y+2/3, -z+7/6'
'-x+1/3, -x+y+2/3, -z+7/6'
'-x, -y, -z'
'y, -x+y, -z'
'x-y, x, -z'
'-y, -x, z-1/2'
'-x+y, y, z-1/2'
'x, x-y, z-1/2'
'-x+2/3, -y+1/3, -z+1/3'
'y+2/3, -x+y+1/3, -z+1/3'
'x-y+2/3, x+1/3, -z+1/3'
'-y+2/3, -x+1/3, z-1/6'
'-x+y+2/3, y+1/3, z-1/6'
'x+2/3, x-y+1/3, z-1/6'
'-x+1/3, -y+2/3, -z+2/3'
'y+1/3, -x+y+2/3, -z+2/3'
'x-y+1/3, x+2/3, -z+2/3'
'-y+1/3, -x+2/3, z+1/6'
'-x+y+1/3, y+2/3, z+1/6'
'x+1/3, x-y+2/3, z+1/6'

loop_
_atom_site_label
_atom_site_type_symbol
_atom_site_fract_x
_atom_site_fract_y
_atom_site_fract_z
_atom_site_U_iso_or_equiv
_atom_site_adp_type
_atom_site_occupancy
_atom_site_symmetry_multiplicity
_atom_site_calc_flag
_atom_site_refinement_flags
Zn1 Zn 0.55952(3) 0.55143(3) 0.95263(3) 0.0397(3) Uani 1 1 d G
C1 C 0.4319(2) 0.4396(2) 0.8621(3) 0.0352(15) Uani 1 1 d G
C6 C 0.6211(3) 0.6667 0.9167 0.0256(18) Uani 1 2 d S
C5 C 0.6724(3) 0.6667 0.9167 0.0294(19) Uani 1 2 d S
C4 C 0.6941(3) 0.6604(3) 0.9705(3) 0.0356(16) Uani 1 1 d .
H4 H 0.6756 0.6548 1.0068 0.043 Uiso 1 1 calc R
C2 C 0.7421(2) 0.6622(2) 0.9709(3) 0.0308(14) Uani 1 1 d .
C3 C 0.7677(3) 0.6667 0.9167 0.037(2) Uani 1 2 d S
H3 H 0.7998 0.6667 0.9167 0.045 Uiso 1 2 calc SR
N1 N 0.48625(15) 0.49680(14) 0.92456(15) 0.0407(14) Uani 1 1 d G
N2 N 0.44875(15) 0.45566(15) 0.95579(14) 0.0412(15) Uani 1 1 d G
N3 N 0.41519(18) 0.41994(17) 0.91591(17) 0.0409(14) Uani 1 1 d G
N4 N 0.47587(19) 0.48650(18) 0.86539(18) 0.0473(15) Uani 1 1 d G
N5 N 0.57651(19) 0.6259(2) 0.9306(2) 0.0334(12) Uani 1 1 d .
N6 N 0.5397(2) 0.6430(2) 0.9252(3) 0.0487(16) Uani 1 1 d .
Cl1 Cl 0.61489(11) 0.52721(11) 0.91727(13) 0.0906(9) Uani 1 1 d .

loop_
_atom_site_aniso_label
_atom_site_aniso_U_11
_atom_site_aniso_U_22
_atom_site_aniso_U_33
_atom_site_aniso_U_23
_atom_site_aniso_U_13
_atom_site_aniso_U_12
Zn1 0.0458(5) 0.0347(5) 0.0221(4) 0.0000(3) 0.0003(3) 0.0078(4)
C1 0.028(3) 0.035(4) 0.028(3) -0.002(3) -0.002(3) 0.005(3)
C6 0.029(3) 0.039(5) 0.013(4) -0.003(3) -0.0016(17) 0.019(3)
C5 0.032(4) 0.031(5) 0.024(4) -0.004(4) -0.0020(18) 0.016(2)
C4 0.051(4) 0.047(4) 0.015(3) 0.006(3) 0.004(3) 0.030(4)
C2 0.034(4) 0.042(4) 0.023(3) 0.005(3) 0.003(3) 0.024(3)
C3 0.032(4) 0.062(7) 0.027(5) 0.003(4) 0.001(2) 0.031(3)
N1 0.055(4) 0.031(3) 0.018(3) 0.001(2) -0.003(2) 0.008(3)
N2 0.038(3) 0.043(3) 0.020(3) -0.006(2) -0.003(2) 0.004(3)
N3 0.050(4) 0.036(3) 0.020(3) -0.005(2) -0.002(2) 0.009(3)
N4 0.046(4) 0.049(4) 0.024(3) 0.003(3) 0.001(3) 0.006(3)
N5 0.022(3) 0.040(3) 0.031(3) 0.003(2) -0.003(2) 0.011(3)
N6 0.027(3) 0.060(4) 0.062(4) 0.007(3) 0.002(3) 0.024(3)
Cl1 0.100(2) 0.0822(18) 0.0930(19) -0.0045(14) 0.0169(15) 0.0477(16)

loop_
_atom_type_symbol
_atom_type_description
_atom_type_scat_dispersion_real
_atom_type_scat_dispersion_imag
_atom_type_scat_source
C C 0.0033 0.0016 'International Tables Vol C Tables 4.2.6.8 and 6.1.1.4'
H H 0.0000 0.0000 'International Tables Vol C Tables 4.2.6.8 and 6.1.1.4'
N N 0.0061 0.0033 'International Tables Vol C Tables 4.2.6.8 and 6.1.1.4'
Zn Zn 0.2839 1.4301 'International Tables Vol C Tables 4.2.6.8 and 6.1.1.4'
Cl Cl 0.1484 0.1585 'International Tables Vol C Tables 4.2.6.8 and 6.1.1.4'
O O 0.0106 0.0060 'International Tables Vol C Tables 4.2.6.8 and 6.1.1.4'

loop_
_geom_angle_atom_site_label_1
_geom_angle_atom_site_label_2
_geom_angle_atom_site_label_3
_geom_angle
_geom_angle_site_symmetry_1
_geom_angle_site_symmetry_3
N1 Zn1 N5 111.48(18) . .
N1 Zn1 N2 101.5(2) . 19_667
N5 Zn1 N2 107.4(4) . 19_667
N1 Zn1 Cl1 107.09(15) . .
N5 Zn1 Cl1 115.59(16) . .
N2 Zn1 Cl1 112.8(5) 19_667 .
N3 C1 N4 111.0(5) . .
N3 C1 C2 126.2(5) . 30_455
N4 C1 C2 122.6(5) . 30_455
N5 C6 N5 113.5(8) . 11_566
N5 C6 C5 123.2(4) . .
N5 C6 C5 123.2(4) 11_566 .
C4 C5 C4 117.7(8) 11_566 .
C4 C5 C6 121.2(4) 11_566 .
C4 C5 C6 121.2(4) . .
C2 C4 C5 121.3(6) . .
C4 C2 C3 119.3(6) . .
C4 C2 C1 120(7) . 36
C3 C2 C1 121(7) . 36
C2 C3 C2 120.9(8) . 11_566
N2 N1 N4 108.0 . .
N2 N1 Zn1 128.0(2) . .
N4 N1 Zn1 120.4(2) . .
N1 N2 N3 108.0 . .
N1 N2 Zn1 127.2(2) . 19_667
N3 N2 Zn1 124.8(2) . 19_667
C1 N3 N2 106.9(3) . .
C1 N4 N1 106.1(3) . .
C6 N5 N6 104.5(5) . .
C6 N5 Zn1 129.8(5) . .
N6 N5 Zn1 125.7(4) . .
N6 N6 N5 108.7(3) 11_566 .

loop_
_geom_bond_atom_site_label_1
_geom_bond_atom_site_label_2
_geom_bond_distance
_geom_bond_site_symmetry_2
Zn1 N1 2.009(4) .
Zn1 N5 2.018(5) .
Zn1 N2 2.024(10) 19_667
Zn1 Cl1 2.191(3) .
C1 N3 1.295(7) .
C1 N4 1.322(7) .
C1 C2 1.461(8) 30_455
C6 N5 1.278(6) .
C6 N5 1.278(6) 11_566
C6 C5 1.488(11) .
C5 C4 1.392(7) 11_566
C5 C4 1.392(7) .
C4 C2 1.366(8) .
C2 C3 1.375(7) .
C2 C1 1.46(9) 36
C3 C2 1.375(7) 11_566
N1 N2 1.333(3) .
N1 N4 1.333(3) .
N2 N3 1.333(3) .
N2 Zn1 2.024(3) 19_667
N5 N6 1.391(7) .
N6 N6 1.244(11) 11_566
